data_7041994
loop_
_publ_author_name
'Finger, Lars H.'
'Venker, Alexander'
'Schr\"oder, Fabian G'
'Sundermeyer, J\"org'

_publ_section_title
;
 New lithium borates with bistetrazolato(2-) and pyrazinediolato(2-)
 ligands - potentially interesting lithium electrolyte additives.
;
_journal_issue 9
_journal_name_full 'Dalton transactions (Cambridge, England : 2003)'
_journal_page_first 3014
_journal_page_last 3024
_journal_paper_doi 10.1039/c7dt00308k
_journal_volume 46
_journal_year 2017
_chemical_formula_moiety 'C4 H4 N2 O2'
_chemical_formula_sum 'C4 H4 N2 O2'
_chemical_formula_weight 112.09
_chemical_name_systematic 2,3-Dihydroxypyrazine
_space_group_crystal_system monoclinic
_space_group_IT_number 14
_space_group_name_Hall '-P 2ybc'
_space_group_name_H-M_alt 'P 1 21/c 1'
_symmetry_space_group_name_Hall '-P 2ybc'
_symmetry_space_group_name_H-M 'P 1 21/c 1'
_atom_sites_solution_hydrogens mixed
_atom_sites_solution_primary direct
_atom_sites_solution_secondary difmap
_audit_creation_method SHELXL-2014/6
_audit_update_record
;
2017-01-13 deposited with the CCDC.
2017-02-09 downloaded from the CCDC.
;
_cell_angle_alpha 90
_cell_angle_beta 93.973(2)
_cell_angle_gamma 90
_cell_formula_units_Z 4
_cell_length_a 6.1105(3)
_cell_length_b 10.2259(5)
_cell_length_c 6.9669(3)
_cell_measurement_reflns_used 8935
_cell_measurement_temperature 100(2)
_cell_measurement_theta_max 27.1208
_cell_measurement_theta_min 3.3420
_cell_volume 434.28(4)
_computing_cell_refinement
;
Bruker: APEX2 v2013.10-0, Bruker AXS Inc., 
Madison, Wisconsin, USA, 2012.
;
_computing_data_collection
;
Bruker: Bruker Instrument Service v3.0.26, Bruker AXS Inc., 
Madison, Wisconsin, USA, 2012.
;
_computing_data_reduction
;
Bruker: SAINT V8.27B, Bruker AXS Inc., 
Madison, Wisconsin, USA, 2012.
;
_computing_molecular_graphics
;
Mercury (C. F. Macrae, P. R. Edgington, P. McCabe, E. Pidcock, G. P. 
Shields, R. Taylor, M. Towler, 
J. van de Streek, J. Appl. Cryst. 2006,  39, 453-457.)
DIAMOND 4 (H. Putz, K. Brandenburg, Crystal Impact GbR, 
Kreuzherrenstr. 102, 53227 Bonn, Germany)
;
_computing_publication_material
;
WinGX 2014.1 (L.J. Farrugia, J. Appl. Cryst. 2012, 45, 849-854)
;
_computing_structure_refinement
;
SHELXL-2014/7 (G. M. Sheldrick, Acta Cryst. A 2008, 64, 112-122)
;
_computing_structure_solution
;
SIR2014 (M. C. Burla, R. Caliandro, B. Carrozzini, G. L. Cascarano, 
C. Cuocci, C. Giacovazzo, M. Mallamo, A. Mazzone and G. Polidori, 
J. Appl. Cryst. 2015, 48, 306-309.)
;
_diffrn_ambient_temperature 100(2)
_diffrn_detector_area_resol_mean 10.4167
_diffrn_measured_fraction_theta_full 0.999
_diffrn_measured_fraction_theta_max 0.999
_diffrn_measurement_device_type 'D8 Quest (Bruker AXS Inc.)'
_diffrn_measurement_method 'rotation method'
_diffrn_radiation_type MoK\a
_diffrn_radiation_wavelength 0.71073
_diffrn_reflns_av_R_equivalents 0.0299
_diffrn_reflns_av_unetI/netI 0.0108
_diffrn_reflns_Laue_measured_fraction_full 0.999
_diffrn_reflns_Laue_measured_fraction_max 0.999
_diffrn_reflns_limit_h_max 7
_diffrn_reflns_limit_h_min -7
_diffrn_reflns_limit_k_max 13
_diffrn_reflns_limit_k_min -13
_diffrn_reflns_limit_l_max 8
_diffrn_reflns_limit_l_min -8
_diffrn_reflns_number 14626
_diffrn_reflns_point_group_measured_fraction_full 0.999
_diffrn_reflns_point_group_measured_fraction_max 0.999
_diffrn_reflns_theta_full 25.000
_diffrn_reflns_theta_max 27.121
_diffrn_reflns_theta_min 3.342
_diffrn_source 'I\mS Microfocus Source'
_exptl_absorpt_coefficient_mu 0.141
_exptl_absorpt_correction_T_max 0.7455
_exptl_absorpt_correction_T_min 0.7133
_exptl_absorpt_correction_type multi-scan
_exptl_absorpt_process_details 'SADABS V2014/2 (Bruker AXS Inc.)'
_exptl_crystal_colour colourless
_exptl_crystal_density_diffrn 1.714
_exptl_crystal_density_method 'not measured'
_exptl_crystal_description needle
_exptl_crystal_F_000 232
_exptl_crystal_size_max 0.370
_exptl_crystal_size_mid 0.110
_exptl_crystal_size_min 0.100
_refine_diff_density_max 0.393
_refine_diff_density_min -0.241
_refine_diff_density_rms 0.054
_refine_ls_extinction_method none
_refine_ls_goodness_of_fit_ref 1.062
_refine_ls_hydrogen_treatment mixed
_refine_ls_matrix_type full
_refine_ls_number_parameters 81
_refine_ls_number_reflns 957
_refine_ls_number_restraints 0
_refine_ls_restrained_S_all 1.062
_refine_ls_R_factor_all 0.0340
_refine_ls_R_factor_gt 0.0314
_refine_ls_shift/su_max 0.001
_refine_ls_shift/su_mean 0.000
_refine_ls_structure_factor_coef Fsqd
_refine_ls_weighting_details 'w=1/[\s^2^(Fo^2^)+(0.0534P)^2^+0.1961P] where P=(Fo^2^+2Fc^2^)/3'
_refine_ls_weighting_scheme calc
_refine_ls_wR_factor_gt 0.0894
_refine_ls_wR_factor_ref 0.0915
_reflns_Friedel_coverage 0.000
_reflns_number_gt 882
_reflns_number_total 957
_reflns_threshold_expression 'I > 2\s(I)'
_cod_data_source_file c7dt00308k2.cif
_cod_data_source_block AVDPy
_cod_depositor_comments 'Adding full bibliography for 7041994--7042002.cif.'
_cod_database_code 7041994
_audit_contact_author 'Joerg Sundermeyer'
_shelx_space_group_comment
; 
The symmetry employed for this shelxl refinement is uniquely defined 
by the following loop, which should always be used as a source of 
symmetry information in preference to the above space-group names. 
They are only intended as comments. 
;
_shelx_estimated_absorpt_t_min 0.950
_shelx_estimated_absorpt_t_max 0.986
_shelxl_version_number 2014/6

loop_
_space_group_symop_operation_xyz
'x, y, z'
'-x, y+1/2, -z+1/2'
'-x, -y, -z'
'x, -y-1/2, z-1/2'

loop_
_atom_site_label
_atom_site_type_symbol
_atom_site_fract_x
_atom_site_fract_y
_atom_site_fract_z
_atom_site_U_iso_or_equiv
_atom_site_adp_type
_atom_site_occupancy
_atom_site_site_symmetry_order
_atom_site_calc_flag
_atom_site_refinement_flags_posn
_atom_site_refinement_flags_adp
C1 C 0.42284(18) 0.80162(11) 0.22124(15) 0.0106(3) Uani 1 1 d . .
C2 C 0.24075(17) 0.88962(11) 0.13935(15) 0.0100(3) Uani 1 1 d . .
C3 C 0.01732(18) 0.69713(11) 0.08111(16) 0.0119(3) Uani 1 1 d . .
H3 H -0.1202 0.6615 0.0357 0.014 Uiso 1 1 calc R U
C4 C 0.17935(18) 0.61853(11) 0.14883(16) 0.0119(3) Uani 1 1 d . .
H4 H 0.1584 0.5265 0.1497 0.014 Uiso 1 1 calc R U
N1 N 0.37839(15) 0.67167(10) 0.21788(14) 0.0112(2) Uani 1 1 d . .
N2 N 0.05145(15) 0.83105(9) 0.07763(14) 0.0106(2) Uani 1 1 d . .
O1 O 0.59849(13) 0.84814(8) 0.28437(12) 0.0158(2) Uani 1 1 d . .
O2 O 0.26816(13) 1.00954(8) 0.12927(12) 0.0130(2) Uani 1 1 d . .
H1 H 0.483(3) 0.6158(16) 0.261(2) 0.022(4) Uiso 1 1 d . .
H2 H -0.058(3) 0.8831(17) 0.020(2) 0.023(4) Uiso 1 1 d . .

loop_
_atom_site_aniso_label
_atom_site_aniso_U_11
_atom_site_aniso_U_22
_atom_site_aniso_U_33
_atom_site_aniso_U_23
_atom_site_aniso_U_13
_atom_site_aniso_U_12
C1 0.0098(5) 0.0118(6) 0.0100(5) 0.0004(4) -0.0002(4) 0.0011(4)
C2 0.0086(5) 0.0117(6) 0.0096(5) -0.0006(4) 0.0003(4) 0.0008(4)
C3 0.0110(5) 0.0112(6) 0.0130(6) -0.0019(4) -0.0017(4) -0.0019(4)
C4 0.0118(5) 0.0102(5) 0.0133(5) -0.0009(4) -0.0017(4) -0.0012(4)
N1 0.0091(5) 0.0107(5) 0.0134(5) 0.0005(4) -0.0022(4) 0.0016(4)
N2 0.0085(5) 0.0104(5) 0.0123(5) 0.0001(3) -0.0026(4) 0.0011(3)
O1 0.0096(4) 0.0154(5) 0.0214(5) 0.0012(3) -0.0055(3) -0.0016(3)
O2 0.0110(4) 0.0088(4) 0.0186(5) 0.0003(3) -0.0034(3) -0.0002(3)

loop_
_atom_type_symbol
_atom_type_description
_atom_type_scat_dispersion_real
_atom_type_scat_dispersion_imag
_atom_type_scat_source
C C 0.0033 0.0016 'International Tables Vol C Tables 4.2.6.8 and 6.1.1.4'
H H 0.0000 0.0000 'International Tables Vol C Tables 4.2.6.8 and 6.1.1.4'
N N 0.0061 0.0033 'International Tables Vol C Tables 4.2.6.8 and 6.1.1.4'
O O 0.0106 0.0060 'International Tables Vol C Tables 4.2.6.8 and 6.1.1.4'

loop_
_geom_angle_atom_site_label_1
_geom_angle_atom_site_label_2
_geom_angle_atom_site_label_3
_geom_angle
O1 C1 N1 123.71(10)
O1 C1 C2 120.47(10)
N1 C1 C2 115.82(10)
O2 C2 N2 122.56(10)
O2 C2 C1 120.74(10)
N2 C2 C1 116.70(10)
C4 C3 N2 119.48(10)
C4 C3 H3 120.3
N2 C3 H3 120.3
C3 C4 N1 119.82(10)
C3 C4 H4 120.1
N1 C4 H4 120.1
C1 N1 C4 124.02(10)
C1 N1 H1 118.8(11)
C4 N1 H1 117.1(11)
C2 N2 C3 124.13(10)
C2 N2 H2 117.6(10)
C3 N2 H2 118.1(10)

loop_
_geom_bond_atom_site_label_1
_geom_bond_atom_site_label_2
_geom_bond_distance
C1 O1 1.2273(13)
C1 N1 1.3562(15)
C1 C2 1.5117(15)
C2 O2 1.2403(14)
C2 N2 1.3463(14)
C3 C4 1.3357(15)
C3 N2 1.3857(14)
C3 H3 0.9500
C4 N1 1.3874(14)
C4 H4 0.9500
N1 H1 0.895(18)
N2 H2 0.926(18)

loop_
_geom_torsion_atom_site_label_1
_geom_torsion_atom_site_label_2
_geom_torsion_atom_site_label_3
_geom_torsion_atom_site_label_4
_geom_torsion
O1 C1 C2 O2 2.21(16)
N1 C1 C2 O2 -177.29(10)
O1 C1 C2 N2 -178.36(10)
N1 C1 C2 N2 2.14(14)
N2 C3 C4 N1 1.10(16)
O1 C1 N1 C4 179.21(10)
C2 C1 N1 C4 -1.31(15)
C3 C4 N1 C1 -0.31(16)
O2 C2 N2 C3 177.91(10)
C1 C2 N2 C3 -1.51(15)
C4 C3 N2 C2 -0.12(17)
